data_1554122
loop_
_publ_author_name
'Kukhta, Nadzeya A.'
'Batsanov, Andrei S.'
'Bryce, Martin R.'
'Monkman, Andrew P.'

_publ_section_title
;
 Importance of Chromophore Rigidity on the Efficiency of Blue Thermally
 Activated Delayed Fluorescence Emitters
;
_journal_issue 50
_journal_name_full 'The Journal of Physical Chemistry C'
_journal_page_first 28564
_journal_paper_doi 10.1021/acs.jpcc.8b10867
_journal_volume 122
_journal_year 2018
_chemical_formula_moiety 'C39 H32 N2 O2 S'
_chemical_formula_sum 'C39 H32 N2 O2 S'
_chemical_formula_weight 592.72
_chemical_name_systematic '3,6-Bis(diphenylamino)-9,9-dimethyl-9H-thioxanthene 10,10-dioxide'
_space_group_crystal_system triclinic
_space_group_IT_number 2
_space_group_name_Hall '-P 1'
_space_group_name_H-M_alt 'P -1'
_atom_sites_solution_hydrogens geom
_atom_sites_solution_primary direct
_audit_creation_date 2017-10-25
_audit_creation_method
;
Olex2 1.2-beta
(compiled 2017.08.10 svn.r3458 for OlexSys, GUI svn.r5381)
;
_cell_angle_alpha 76.4901(19)
_cell_angle_beta 75.1590(18)
_cell_angle_gamma 83.1146(19)
_cell_formula_units_Z 4
_cell_length_a 12.4874(6)
_cell_length_b 13.7988(7)
_cell_length_c 18.8029(9)
_cell_measurement_reflns_used 9898
_cell_measurement_temperature 120
_cell_measurement_theta_max 30.05
_cell_measurement_theta_min 2.20
_cell_volume 3039.0(3)
_computing_cell_refinement 'SAINT v8.38A (Bruker, 2017)'
_computing_data_collection 'APEX3 v.2016.1-0 (Bruker, 2016)'
_computing_data_reduction 'SAINT v8.38A (Bruker, 2017)'
_computing_molecular_graphics 'Olex2 (Dolomanov et al., 2009)'
_computing_publication_material 'Olex2 (Dolomanov et al., 2009)'
_computing_structure_refinement 'ShelXL 2016/6 multi-CPU (Sheldrick, 2015a)'
_computing_structure_solution 'ShelXS 2013/1 (Sheldrick, 2008)'
_diffrn_ambient_temperature 120
_diffrn_detector_area_resol_mean 10.4
_diffrn_detector_type 'Bruker PHOTON 100 CMOS'
_diffrn_measured_fraction_theta_full 0.998
_diffrn_measured_fraction_theta_max 0.999
_diffrn_measurement_device '3-circle area detector diffractometer'
_diffrn_measurement_device_type 'Bruker D8 Venture'
_diffrn_measurement_method '\f and \w scans'
_diffrn_radiation_monochromator 'focusing mirrors'
_diffrn_radiation_probe x-ray
_diffrn_radiation_type MoK\a
_diffrn_radiation_wavelength 0.71073
_diffrn_reflns_av_R_equivalents 0.0414
_diffrn_reflns_av_unetI/netI 0.0511
_diffrn_reflns_Laue_measured_fraction_full 0.999
_diffrn_reflns_Laue_measured_fraction_max 0.999
_diffrn_reflns_limit_h_max 16
_diffrn_reflns_limit_h_min -16
_diffrn_reflns_limit_k_max 18
_diffrn_reflns_limit_k_min -18
_diffrn_reflns_limit_l_max 25
_diffrn_reflns_limit_l_min -25
_diffrn_reflns_number 54215
_diffrn_reflns_point_group_measured_fraction_full 0.999
_diffrn_reflns_point_group_measured_fraction_max 0.999
_diffrn_reflns_theta_full 28.699
_diffrn_reflns_theta_max 28.699
_diffrn_reflns_theta_min 2.293
_diffrn_source 'microfocus sealed X-ray tube'
_diffrn_source_type 'Incoatec I\mS microsource'
_diffrn_standards_number 0
_exptl_absorpt_coefficient_mu 0.145
_exptl_absorpt_correction_T_max 1.0000
_exptl_absorpt_correction_T_min 0.9526
_exptl_absorpt_correction_type multi-scan
_exptl_absorpt_process_details
;
 SADABS-2016/2 (Krause et al., 2015) was used for absorption correction. 
wR2(int) was 0.0560 before and 0.0452 after correction. The Ratio of 
minimum to maximum transmission is 0.9526. The \l/2 correction factor 
is Not present.
;
_exptl_crystal_colour colourless
_exptl_crystal_colour_primary colourless
_exptl_crystal_density_diffrn 1.295
_exptl_crystal_description block
_exptl_crystal_F_000 1248
_exptl_crystal_recrystallization_method 'from acetone/hexane'
_exptl_crystal_size_max 0.217
_exptl_crystal_size_mid 0.211
_exptl_crystal_size_min 0.17
_refine_diff_density_max 0.406
_refine_diff_density_min -0.499
_refine_diff_density_rms 0.053
_refine_ls_extinction_coef 0.0025(5)
_refine_ls_extinction_expression Fc^*^=kFc[1+0.001xFc^2^\l^3^/sin(2\q)]^-1/4^
_refine_ls_extinction_method 'SHELXL-2016/6 (Sheldrick, 2015a)'
_refine_ls_goodness_of_fit_ref 1.035
_refine_ls_hydrogen_treatment mixed
_refine_ls_matrix_type full
_refine_ls_number_parameters 802
_refine_ls_number_reflns 15690
_refine_ls_number_restraints 0
_refine_ls_restrained_S_all 1.035
_refine_ls_R_factor_all 0.0707
_refine_ls_R_factor_gt 0.0429
_refine_ls_shift/su_max 0.001
_refine_ls_shift/su_mean 0.000
_refine_ls_structure_factor_coef Fsqd
_refine_ls_weighting_details 'w=1/[\s^2^(Fo^2^)+(0.0540P)^2^+0.6090P] where P=(Fo^2^+2Fc^2^)/3'
_refine_ls_weighting_scheme calc
_refine_ls_wR_factor_gt 0.0995
_refine_ls_wR_factor_ref 0.1087
_reflns_Friedel_coverage 0.000
_reflns_number_gt 11430
_reflns_number_total 15690
_reflns_threshold_expression 'I > 2\s(I)'
_cod_data_source_file azepines.cif
_cod_data_source_block m-DDPA-TXO2
_cod_depositor_comments
;
The following automatic conversions were performed:

data item '_diffrn_radiation_probe' value 'X-ray' was changed to
'x-ray' in accordance with the
/home/saulius/struct/COD-crude-data/automatic-downloads/DataCite-retrospective/ACS/depositions/lib/dictionaries/cif_core.dic
dictionary named 'cif_core.dic' version 2.4.2 last updated on
2011-04-26.

Automatic conversion script
Id: cif_fix_values 6909 2019-04-08 15:41:33Z antanas 
;
_cod_database_code 1554122
_ccdc_comments 'locally archived as 17srv288'
_shelx_shelxl_version_number 2016/6
_shelx_space_group_comment
;
The symmetry employed for this shelxl refinement is uniquely defined
by the following loop, which should always be used as a source of
symmetry information in preference to the above space-group names.
They are only intended as comments.
;
_shelx_estimated_absorpt_t_max 0.976
_shelx_estimated_absorpt_t_min 0.969
_olex2_refinement_description
;
1. Fixed Uiso
 At 1.2 times of:
  All C(H) groups
2. Others
 Uiso(H14A)=Uiso(H14B)=Uiso(H14C)=FVAR(1)
 Uiso(H15A)=Uiso(H15B)=Uiso(H15C)=FVAR(2)
 Uiso(H15D)=Uiso(H15E)=Uiso(H15F)=FVAR(3)
 Uiso(H14D)=Uiso(H14E)=Uiso(H14F)=FVAR(4)
3.a Aromatic/amide H refined with riding coordinates:
 C2'(H2'), C4'(H4'), C5'(H5'), C9'(H9'), C10'(H10'), C12'(H12'), C17'(H17'),
 C18'(H18'), C19'(H19'), C20'(H20'), C21'(H21'), C23'(H23'), C24'(H24'),
 C25'(H25'), C26'(H26'), C27'(H27'), C29'(H29'), C30'(H30'), C31'(H31'),
 C32'(H32'), C33'(H33'), C35'(H35'), C36'(H36'), C37'(H37'), C38'(H38'),
 C39'(H39'), C2(H2), C4(H4), C5(H5), C9(H9), C10(H10), C12(H12), C17(H17),
 C18(H18), C19(H19), C20(H20), C21(H21), C23(H23), C24(H24), C25(H25), C26(H26),
  C27(H27), C29(H29), C30(H30), C31(H31), C32(H32), C33(H33), C35(H35),
 C36(H36), C37(H37), C38(H38), C39(H39)
3.b Idealised Me refined as rotating group:
 C14'(H14A,H14B,H14C), C15'(H15A,H15B,H15C), C14(H14D,H14E,H14F), C15(H15D,
 H15E,H15F)
;
_olex2_diffrn_ambient_temperature_device 'Oxford Cryosystems'
_olex2_submission_special_instructions 'No special instructions were received'

loop_
_space_group_symop_operation_xyz
'x, y, z'
'-x, -y, -z'

loop_
_atom_site_label
_atom_site_type_symbol
_atom_site_fract_x
_atom_site_fract_y
_atom_site_fract_z
_atom_site_U_iso_or_equiv
_atom_site_adp_type
_atom_site_occupancy
_atom_site_site_symmetry_order
_atom_site_calc_flag
_atom_site_refinement_flags_posn
S' S 0.51452(3) 0.35487(3) 0.41251(2) 0.01530(8) Uani 1 1 d .
O1' O 0.59165(8) 0.27415(8) 0.39195(6) 0.0226(2) Uani 1 1 d .
O2' O 0.55771(8) 0.45169(8) 0.39748(6) 0.0216(2) Uani 1 1 d .
N1' N 0.53323(11) 0.18809(9) 0.68228(7) 0.0221(3) Uani 1 1 d .
N2' N 0.37584(10) 0.34825(9) 0.18115(7) 0.0188(3) Uani 1 1 d .
C1' C 0.44791(11) 0.32274(10) 0.50848(8) 0.0147(3) Uani 1 1 d .
C2' C 0.51194(12) 0.26515(11) 0.55539(8) 0.0178(3) Uani 1 1 d .
H2' H 0.583856 0.238401 0.534715 0.021 Uiso 1 1 calc R
C3' C 0.46975(12) 0.24713(11) 0.63269(8) 0.0183(3) Uani 1 1 d .
C4' C 0.36454(12) 0.28887(11) 0.66067(8) 0.0184(3) Uani 1 1 d .
H4' H 0.335343 0.278673 0.713544 0.022 Uiso 1 1 calc R
C5' C 0.30197(12) 0.34482(11) 0.61280(8) 0.0173(3) Uani 1 1 d .
H5' H 0.230507 0.372222 0.633686 0.021 Uiso 1 1 calc R
C6' C 0.34052(11) 0.36229(10) 0.53481(8) 0.0140(3) Uani 1 1 d .
C7' C 0.27127(11) 0.42602(10) 0.48194(8) 0.0142(3) Uani 1 1 d .
C8' C 0.29656(11) 0.39363(10) 0.40623(8) 0.0136(3) Uani 1 1 d .
C9' C 0.21534(12) 0.39658(10) 0.36659(8) 0.0156(3) Uani 1 1 d .
H9' H 0.140044 0.410683 0.390294 0.019 Uiso 1 1 calc R
C10' C 0.23986(12) 0.37984(10) 0.29421(8) 0.0161(3) Uani 1 1 d .
H10' H 0.181357 0.382492 0.269830 0.019 Uiso 1 1 calc R
C11' C 0.34915(12) 0.35910(10) 0.25629(8) 0.0154(3) Uani 1 1 d .
C12' C 0.43127(12) 0.34782(10) 0.29632(8) 0.0162(3) Uani 1 1 d .
H12' H 0.505580 0.328291 0.274078 0.019 Uiso 1 1 calc R
C13' C 0.40396(11) 0.36529(10) 0.36895(8) 0.0143(3) Uani 1 1 d .
C14' C 0.14665(12) 0.42193(12) 0.51954(8) 0.0208(3) Uani 1 1 d .
H14A H 0.124811 0.353355 0.528870 0.023(2) Uiso 1 1 calc GR
H14B H 0.104093 0.466250 0.486309 0.023(2) Uiso 1 1 calc GR
H14C H 0.131592 0.443589 0.567414 0.023(2) Uiso 1 1 calc GR
C15' C 0.30170(13) 0.53584(11) 0.46688(8) 0.0196(3) Uani 1 1 d .
H15A H 0.282875 0.558686 0.514433 0.028(3) Uiso 1 1 calc GR
H15B H 0.260006 0.578065 0.432157 0.028(3) Uiso 1 1 calc GR
H15C H 0.381461 0.540203 0.444518 0.028(3) Uiso 1 1 calc GR
C16' C 0.54512(12) 0.22536(12) 0.74382(8) 0.0197(3) Uani 1 1 d .
C17' C 0.56121(12) 0.16059(12) 0.80989(9) 0.0228(3) Uani 1 1 d .
H17' H 0.566814 0.090450 0.813362 0.027 Uiso 1 1 calc R
C18' C 0.56903(13) 0.19809(13) 0.87026(9) 0.0267(4) Uani 1 1 d .
H18' H 0.581509 0.153340 0.914562 0.032 Uiso 1 1 calc R
C19' C 0.55896(14) 0.29970(13) 0.86713(10) 0.0302(4) Uani 1 1 d .
H19' H 0.562827 0.324969 0.909214 0.036 Uiso 1 1 calc R
C20' C 0.54314(14) 0.36412(13) 0.80161(9) 0.0277(4) Uani 1 1 d .
H20' H 0.536212 0.434129 0.798886 0.033 Uiso 1 1 calc R
C21' C 0.53730(12) 0.32816(12) 0.74025(9) 0.0224(3) Uani 1 1 d .
H21' H 0.527923 0.373457 0.695391 0.027 Uiso 1 1 calc R
C22' C 0.58813(13) 0.09754(11) 0.66467(8) 0.0211(3) Uani 1 1 d .
C23' C 0.53467(14) 0.03710(12) 0.63673(8) 0.0253(4) Uani 1 1 d .
H23' H 0.460759 0.055361 0.631665 0.030 Uiso 1 1 calc R
C24' C 0.58862(16) -0.04981(13) 0.61619(9) 0.0336(4) Uani 1 1 d .
H24' H 0.551355 -0.090457 0.597082 0.040 Uiso 1 1 calc R
C25' C 0.69575(17) -0.07751(14) 0.62330(10) 0.0395(5) Uani 1 1 d .
H25' H 0.732851 -0.136439 0.608516 0.047 Uiso 1 1 calc R
C26' C 0.74863(15) -0.01864(14) 0.65218(10) 0.0371(5) Uani 1 1 d .
H26' H 0.822224 -0.037810 0.657644 0.044 Uiso 1 1 calc R
C27' C 0.69569(13) 0.06806(13) 0.67329(10) 0.0295(4) Uani 1 1 d .
H27' H 0.732715 0.107396 0.693643 0.035 Uiso 1 1 calc R
C28' C 0.46927(12) 0.28292(11) 0.15652(8) 0.0163(3) Uani 1 1 d .
C29' C 0.47284(12) 0.18351(11) 0.19325(8) 0.0179(3) Uani 1 1 d .
H29' H 0.413124 0.158898 0.233871 0.021 Uiso 1 1 calc R
C30' C 0.56348(12) 0.12001(11) 0.17073(8) 0.0201(3) Uani 1 1 d .
H30' H 0.566310 0.052146 0.196567 0.024 Uiso 1 1 calc R
C31' C 0.64978(13) 0.15482(12) 0.11093(9) 0.0230(3) Uani 1 1 d .
H31' H 0.711391 0.110896 0.095164 0.028 Uiso 1 1 calc R
C32' C 0.64597(13) 0.25370(12) 0.07424(10) 0.0292(4) Uani 1 1 d .
H32' H 0.705439 0.277768 0.033223 0.035 Uiso 1 1 calc R
C33' C 0.55601(13) 0.31855(12) 0.09664(9) 0.0259(4) Uani 1 1 d .
H33' H 0.553913 0.386627 0.071201 0.031 Uiso 1 1 calc R
C34' C 0.31986(12) 0.40697(11) 0.12719(8) 0.0162(3) Uani 1 1 d .
C35' C 0.31294(13) 0.36934(12) 0.06612(8) 0.0226(3) Uani 1 1 d .
H35' H 0.345055 0.304605 0.061002 0.027 Uiso 1 1 calc R
C36' C 0.25930(14) 0.42608(12) 0.01275(9) 0.0270(4) Uani 1 1 d .
H36' H 0.255305 0.399868 -0.028878 0.032 Uiso 1 1 calc R
C37' C 0.21172(13) 0.51986(12) 0.01919(9) 0.0248(3) Uani 1 1 d .
H37' H 0.174937 0.558212 -0.017575 0.030 Uiso 1 1 calc R
C38' C 0.21815(12) 0.55762(11) 0.07993(8) 0.0208(3) Uani 1 1 d .
H38' H 0.184760 0.621967 0.085093 0.025 Uiso 1 1 calc R
C39' C 0.27274(12) 0.50251(11) 0.13318(8) 0.0174(3) Uani 1 1 d .
H39' H 0.278160 0.529848 0.173953 0.021 Uiso 1 1 calc R
S S 0.98606(3) 0.16694(3) 0.02893(2) 0.01277(8) Uani 1 1 d .
O1 O 0.92224(8) 0.25667(8) 0.00395(5) 0.0188(2) Uani 1 1 d .
O2 O 0.92721(8) 0.07725(8) 0.06091(6) 0.0187(2) Uani 1 1 d .
N1 N 0.96812(10) 0.30934(9) 0.25819(6) 0.0178(3) Uani 1 1 d .
N2 N 1.12511(10) 0.15224(9) -0.24789(6) 0.0170(3) Uani 1 1 d .
C1 C 1.05331(11) 0.18687(10) 0.09509(7) 0.0129(3) Uani 1 1 d .
C2 C 0.99021(12) 0.24205(11) 0.14596(8) 0.0158(3) Uani 1 1 d .
H2 H 0.919800 0.272397 0.139867 0.019 Uiso 1 1 calc R
C3 C 1.03059(12) 0.25262(11) 0.20578(8) 0.0163(3) Uani 1 1 d .
C4 C 1.13350(12) 0.20591(11) 0.21300(8) 0.0175(3) Uani 1 1 d .
H4 H 1.162094 0.211613 0.253955 0.021 Uiso 1 1 calc R
C5 C 1.19493(12) 0.15126(11) 0.16153(8) 0.0171(3) Uani 1 1 d .
H5 H 1.264707 0.120009 0.168298 0.021 Uiso 1 1 calc R
C6 C 1.15762(11) 0.14056(10) 0.09988(7) 0.0132(3) Uani 1 1 d .
C7 C 1.22433(11) 0.07602(10) 0.04515(8) 0.0139(3) Uani 1 1 d .
C8 C 1.20141(11) 0.11002(10) -0.03367(7) 0.0126(3) Uani 1 1 d .
C9 C 1.28202(12) 0.09797(10) -0.09859(8) 0.0151(3) Uani 1 1 d .
H9 H 1.355966 0.077449 -0.094461 0.018 Uiso 1 1 calc R
C10 C 1.25836(12) 0.11472(10) -0.16844(8) 0.0159(3) Uani 1 1 d .
H10 H 1.316131 0.106019 -0.210955 0.019 Uiso 1 1 calc R
C11 C 1.15107(12) 0.14421(10) -0.17766(8) 0.0147(3) Uani 1 1 d .
C12 C 1.07076(12) 0.16441(10) -0.11556(8) 0.0142(3) Uani 1 1 d .
H12 H 0.998443 0.190100 -0.120693 0.017 Uiso 1 1 calc R
C13 C 1.09688(11) 0.14682(10) -0.04587(7) 0.0125(3) Uani 1 1 d .
C14 C 1.34956(11) 0.07497(12) 0.04003(8) 0.0193(3) Uani 1 1 d .
H14D H 1.374931 0.142399 0.018143 0.025(3) Uiso 1 1 calc GR
H14E H 1.390133 0.029149 0.008157 0.025(3) Uiso 1 1 calc GR
H14F H 1.363291 0.052699 0.090548 0.025(3) Uiso 1 1 calc GR
C15 C 1.18701(13) -0.03189(10) 0.07735(8) 0.0189(3) Uani 1 1 d .
H15D H 1.201946 -0.056013 0.127421 0.026(3) Uiso 1 1 calc GR
H15E H 1.228174 -0.075521 0.043862 0.026(3) Uiso 1 1 calc GR
H15F H 1.107323 -0.032374 0.081151 0.026(3) Uiso 1 1 calc GR
C16 C 0.95534(11) 0.26925(11) 0.33630(8) 0.0170(3) Uani 1 1 d .
C17 C 0.94268(12) 0.33216(12) 0.38657(8) 0.0201(3) Uani 1 1 d .
H17 H 0.940953 0.402538 0.368726 0.024 Uiso 1 1 calc R
C18 C 0.93261(13) 0.29185(13) 0.46261(9) 0.0258(4) Uani 1 1 d .
H18 H 0.924034 0.335055 0.496581 0.031 Uiso 1 1 calc R
C19 C 0.93488(15) 0.18965(14) 0.48968(9) 0.0325(4) Uani 1 1 d .
H19 H 0.928921 0.162626 0.541769 0.039 Uiso 1 1 calc R
C20 C 0.94591(15) 0.12717(13) 0.44009(9) 0.0303(4) Uani 1 1 d .
H20 H 0.946952 0.056881 0.458341 0.036 Uiso 1 1 calc R
C21 C 0.95548(13) 0.16636(12) 0.36389(8) 0.0228(3) Uani 1 1 d .
H21 H 0.962161 0.122832 0.330385 0.027 Uiso 1 1 calc R
C22 C 0.90726(12) 0.39793(11) 0.23074(8) 0.0160(3) Uani 1 1 d .
C23 C 0.95687(12) 0.46281(11) 0.16485(8) 0.0188(3) Uani 1 1 d .
H23 H 1.031198 0.448139 0.139561 0.023 Uiso 1 1 calc R
C24 C 0.89876(13) 0.54840(11) 0.13599(8) 0.0217(3) Uani 1 1 d .
H24 H 0.932941 0.591682 0.090654 0.026 Uiso 1 1 calc R
C25 C 0.79074(14) 0.57123(12) 0.17303(9) 0.0239(3) Uani 1 1 d .
H25 H 0.750863 0.630144 0.153364 0.029 Uiso 1 1 calc R
C26 C 0.74161(13) 0.50761(12) 0.23875(9) 0.0233(3) Uani 1 1 d .
H26 H 0.667955 0.523612 0.264516 0.028 Uiso 1 1 calc R
C27 C 0.79843(12) 0.42047(12) 0.26771(8) 0.0200(3) Uani 1 1 d .
H27 H 0.763307 0.376592 0.312411 0.024 Uiso 1 1 calc R
C28 C 1.03887(12) 0.22103(11) -0.26845(8) 0.0160(3) Uani 1 1 d .
C29 C 1.02962(12) 0.31701(11) -0.25520(8) 0.0164(3) Uani 1 1 d .
H29 H 1.083225 0.336971 -0.234537 0.020 Uiso 1 1 calc R
C30 C 0.94280(12) 0.38393(11) -0.27189(8) 0.0196(3) Uani 1 1 d .
H30 H 0.935814 0.448535 -0.260942 0.024 Uiso 1 1 calc R
C31 C 0.86657(13) 0.35702(12) -0.30432(9) 0.0244(3) Uani 1 1 d .
H31 H 0.806961 0.402731 -0.315577 0.029 Uiso 1 1 calc R
C32 C 0.87767(14) 0.26303(12) -0.32029(10) 0.0278(4) Uani 1 1 d .
H32 H 0.826729 0.245139 -0.344148 0.033 Uiso 1 1 calc R
C33 C 0.96245(14) 0.19427(12) -0.30188(9) 0.0243(3) Uani 1 1 d .
H33 H 0.968240 0.129319 -0.312049 0.029 Uiso 1 1 calc R
C34 C 1.17615(12) 0.08113(11) -0.29286(8) 0.0169(3) Uani 1 1 d .
C35 C 1.20512(13) 0.11163(12) -0.37071(8) 0.0231(3) Uani 1 1 d .
H35 H 1.190001 0.179082 -0.393885 0.028 Uiso 1 1 calc R
C36 C 1.25634(14) 0.04313(13) -0.41465(9) 0.0299(4) Uani 1 1 d .
H36 H 1.274809 0.063867 -0.467935 0.036 Uiso 1 1 calc R
C37 C 1.28056(14) -0.05441(14) -0.38171(10) 0.0323(4) Uani 1 1 d .
H37 H 1.317030 -0.100438 -0.412028 0.039 Uiso 1 1 calc R
C38 C 1.25142(14) -0.08492(12) -0.30419(10) 0.0285(4) Uani 1 1 d .
H38 H 1.268157 -0.152118 -0.281231 0.034 Uiso 1 1 calc R
C39 C 1.19793(13) -0.01800(11) -0.25979(9) 0.0216(3) Uani 1 1 d .
H39 H 1.176132 -0.039943 -0.206673 0.026 Uiso 1 1 calc R

loop_
_atom_site_aniso_label
_atom_site_aniso_U_11
_atom_site_aniso_U_22
_atom_site_aniso_U_33
_atom_site_aniso_U_23
_atom_site_aniso_U_13
_atom_site_aniso_U_12
S' 0.01214(16) 0.02057(18) 0.01325(17) -0.00435(14) -0.00382(13) 0.00207(14)
O1' 0.0167(5) 0.0303(6) 0.0200(5) -0.0089(5) -0.0047(4) 0.0095(5)
O2' 0.0205(5) 0.0258(6) 0.0190(5) -0.0032(4) -0.0046(4) -0.0063(4)
N1' 0.0274(7) 0.0210(7) 0.0186(7) -0.0021(5) -0.0122(5) 0.0066(6)
N2' 0.0208(6) 0.0219(7) 0.0137(6) -0.0067(5) -0.0071(5) 0.0110(5)
C1' 0.0158(7) 0.0153(7) 0.0129(7) -0.0036(5) -0.0032(5) -0.0003(5)
C2' 0.0168(7) 0.0183(7) 0.0185(7) -0.0045(6) -0.0055(6) 0.0023(6)
C3' 0.0208(7) 0.0169(7) 0.0177(7) -0.0016(6) -0.0087(6) 0.0012(6)
C4' 0.0210(7) 0.0208(8) 0.0132(7) -0.0025(6) -0.0044(6) -0.0016(6)
C5' 0.0164(7) 0.0181(7) 0.0165(7) -0.0037(6) -0.0033(6) 0.0012(6)
C6' 0.0152(7) 0.0126(7) 0.0157(7) -0.0043(5) -0.0055(5) 0.0005(5)
C7' 0.0131(6) 0.0175(7) 0.0129(7) -0.0053(5) -0.0050(5) 0.0036(5)
C8' 0.0151(7) 0.0112(6) 0.0140(7) -0.0032(5) -0.0038(5) 0.0022(5)
C9' 0.0137(7) 0.0166(7) 0.0161(7) -0.0050(6) -0.0032(5) 0.0026(5)
C10' 0.0175(7) 0.0160(7) 0.0170(7) -0.0062(6) -0.0073(6) 0.0030(6)
C11' 0.0187(7) 0.0143(7) 0.0140(7) -0.0046(5) -0.0058(6) 0.0036(6)
C12' 0.0149(7) 0.0176(7) 0.0157(7) -0.0055(6) -0.0034(5) 0.0042(6)
C13' 0.0132(7) 0.0152(7) 0.0143(7) -0.0025(5) -0.0053(5) 0.0025(5)
C14' 0.0160(7) 0.0306(9) 0.0159(7) -0.0081(6) -0.0045(6) 0.0061(6)
C15' 0.0268(8) 0.0162(7) 0.0179(7) -0.0056(6) -0.0103(6) 0.0048(6)
C16' 0.0159(7) 0.0247(8) 0.0182(7) -0.0009(6) -0.0069(6) -0.0013(6)
C17' 0.0208(8) 0.0233(8) 0.0227(8) 0.0030(6) -0.0092(6) -0.0014(6)
C18' 0.0246(8) 0.0347(9) 0.0199(8) 0.0038(7) -0.0113(7) -0.0037(7)
C19' 0.0315(9) 0.0383(10) 0.0260(9) -0.0077(8) -0.0147(7) -0.0030(8)
C20' 0.0297(9) 0.0249(9) 0.0325(9) -0.0051(7) -0.0151(7) -0.0022(7)
C21' 0.0213(8) 0.0229(8) 0.0221(8) 0.0020(6) -0.0098(6) -0.0011(6)
C22' 0.0232(8) 0.0197(8) 0.0146(7) 0.0033(6) -0.0026(6) 0.0039(6)
C23' 0.0322(9) 0.0255(8) 0.0154(8) -0.0013(6) -0.0068(7) 0.0059(7)
C24' 0.0536(12) 0.0264(9) 0.0172(8) -0.0046(7) -0.0067(8) 0.0083(8)
C25' 0.0527(12) 0.0318(10) 0.0184(9) 0.0009(7) 0.0033(8) 0.0200(9)
C26' 0.0260(9) 0.0370(10) 0.0304(10) 0.0089(8) 0.0035(7) 0.0131(8)
C27' 0.0217(8) 0.0285(9) 0.0299(9) 0.0057(7) -0.0033(7) 0.0010(7)
C28' 0.0167(7) 0.0195(7) 0.0144(7) -0.0079(6) -0.0056(6) 0.0052(6)
C29' 0.0163(7) 0.0223(8) 0.0139(7) -0.0038(6) -0.0026(6) 0.0013(6)
C30' 0.0217(8) 0.0164(7) 0.0214(8) -0.0045(6) -0.0056(6) 0.0036(6)
C31' 0.0189(7) 0.0245(8) 0.0238(8) -0.0083(7) -0.0024(6) 0.0067(6)
C32' 0.0209(8) 0.0288(9) 0.0276(9) -0.0011(7) 0.0062(7) 0.0023(7)
C33' 0.0253(8) 0.0184(8) 0.0266(9) 0.0004(7) 0.0000(7) 0.0035(6)
C34' 0.0160(7) 0.0187(7) 0.0132(7) -0.0020(6) -0.0050(5) 0.0017(6)
C35' 0.0316(9) 0.0194(8) 0.0183(8) -0.0056(6) -0.0089(7) 0.0027(7)
C36' 0.0374(10) 0.0299(9) 0.0172(8) -0.0052(7) -0.0129(7) -0.0019(7)
C37' 0.0249(8) 0.0280(9) 0.0195(8) 0.0033(7) -0.0101(6) 0.0003(7)
C38' 0.0190(7) 0.0177(7) 0.0218(8) 0.0000(6) -0.0034(6) 0.0022(6)
C39' 0.0173(7) 0.0190(7) 0.0167(7) -0.0056(6) -0.0043(6) -0.0004(6)
S 0.01222(16) 0.01594(17) 0.01047(16) -0.00500(13) -0.00297(12) 0.00283(13)
O1 0.0181(5) 0.0220(5) 0.0153(5) -0.0053(4) -0.0057(4) 0.0090(4)
O2 0.0177(5) 0.0216(5) 0.0165(5) -0.0051(4) -0.0016(4) -0.0036(4)
N1 0.0216(6) 0.0201(6) 0.0113(6) -0.0075(5) -0.0028(5) 0.0058(5)
N2 0.0217(6) 0.0185(6) 0.0121(6) -0.0073(5) -0.0070(5) 0.0086(5)
C1 0.0158(7) 0.0136(7) 0.0101(6) -0.0031(5) -0.0045(5) 0.0002(5)
C2 0.0145(7) 0.0180(7) 0.0145(7) -0.0048(6) -0.0030(5) 0.0024(6)
C3 0.0180(7) 0.0168(7) 0.0138(7) -0.0061(6) -0.0015(6) 0.0009(6)
C4 0.0181(7) 0.0222(8) 0.0146(7) -0.0068(6) -0.0065(6) 0.0008(6)
C5 0.0154(7) 0.0201(7) 0.0165(7) -0.0061(6) -0.0053(6) 0.0037(6)
C6 0.0149(7) 0.0127(7) 0.0116(6) -0.0034(5) -0.0023(5) 0.0007(5)
C7 0.0137(7) 0.0164(7) 0.0121(7) -0.0054(5) -0.0042(5) 0.0037(5)
C8 0.0152(7) 0.0102(6) 0.0135(7) -0.0043(5) -0.0043(5) 0.0008(5)
C9 0.0144(7) 0.0149(7) 0.0155(7) -0.0041(6) -0.0038(5) 0.0030(5)
C10 0.0174(7) 0.0162(7) 0.0123(7) -0.0046(5) -0.0007(5) 0.0030(6)
C11 0.0196(7) 0.0126(7) 0.0116(7) -0.0032(5) -0.0039(5) 0.0023(6)
C12 0.0154(7) 0.0134(7) 0.0136(7) -0.0035(5) -0.0040(5) 0.0023(5)
C13 0.0136(6) 0.0120(6) 0.0107(6) -0.0040(5) -0.0005(5) 0.0012(5)
C14 0.0150(7) 0.0263(8) 0.0179(7) -0.0093(6) -0.0056(6) 0.0061(6)
C15 0.0238(8) 0.0161(7) 0.0172(7) -0.0040(6) -0.0071(6) 0.0033(6)
C16 0.0133(7) 0.0255(8) 0.0128(7) -0.0067(6) -0.0026(5) 0.0010(6)
C17 0.0184(7) 0.0248(8) 0.0189(7) -0.0101(6) -0.0040(6) 0.0013(6)
C18 0.0233(8) 0.0401(10) 0.0179(8) -0.0159(7) -0.0054(6) 0.0036(7)
C19 0.0367(10) 0.0442(11) 0.0138(8) -0.0048(7) -0.0057(7) 0.0053(8)
C20 0.0387(10) 0.0266(9) 0.0221(8) -0.0012(7) -0.0058(7) 0.0010(8)
C21 0.0263(8) 0.0241(8) 0.0184(8) -0.0079(6) -0.0040(6) 0.0003(7)
C22 0.0181(7) 0.0176(7) 0.0149(7) -0.0080(6) -0.0054(6) 0.0005(6)
C23 0.0185(7) 0.0218(8) 0.0175(7) -0.0096(6) -0.0014(6) -0.0017(6)
C24 0.0323(9) 0.0186(8) 0.0162(7) -0.0058(6) -0.0065(6) -0.0035(7)
C25 0.0316(9) 0.0219(8) 0.0215(8) -0.0087(6) -0.0123(7) 0.0066(7)
C26 0.0193(8) 0.0309(9) 0.0208(8) -0.0102(7) -0.0060(6) 0.0062(7)
C27 0.0179(7) 0.0254(8) 0.0155(7) -0.0063(6) -0.0009(6) 0.0000(6)
C28 0.0200(7) 0.0172(7) 0.0101(6) -0.0030(5) -0.0042(5) 0.0029(6)
C29 0.0182(7) 0.0188(7) 0.0132(7) -0.0058(6) -0.0048(6) 0.0017(6)
C30 0.0238(8) 0.0161(7) 0.0188(7) -0.0049(6) -0.0060(6) 0.0034(6)
C31 0.0244(8) 0.0237(8) 0.0266(9) -0.0057(7) -0.0117(7) 0.0063(7)
C32 0.0290(9) 0.0262(9) 0.0361(10) -0.0099(7) -0.0202(8) 0.0012(7)
C33 0.0314(9) 0.0182(8) 0.0286(9) -0.0088(7) -0.0151(7) 0.0025(7)
C34 0.0189(7) 0.0189(7) 0.0149(7) -0.0089(6) -0.0049(6) 0.0038(6)
C35 0.0297(8) 0.0245(8) 0.0152(7) -0.0067(6) -0.0050(6) 0.0017(7)
C36 0.0335(9) 0.0392(10) 0.0190(8) -0.0160(7) -0.0021(7) 0.0011(8)
C37 0.0297(9) 0.0388(10) 0.0370(10) -0.0292(8) -0.0088(8) 0.0089(8)
C38 0.0326(9) 0.0222(8) 0.0368(10) -0.0147(7) -0.0158(8) 0.0078(7)
C39 0.0274(8) 0.0195(8) 0.0201(8) -0.0064(6) -0.0092(6) 0.0027(6)

loop_
_atom_type_symbol
_atom_type_description
_atom_type_scat_dispersion_real
_atom_type_scat_dispersion_imag
_atom_type_scat_source
C C 0.0033 0.0016 'International Tables Vol C Tables 4.2.6.8 and 6.1.1.4'
H H 0.0000 0.0000 'International Tables Vol C Tables 4.2.6.8 and 6.1.1.4'
N N 0.0061 0.0033 'International Tables Vol C Tables 4.2.6.8 and 6.1.1.4'
O O 0.0106 0.0060 'International Tables Vol C Tables 4.2.6.8 and 6.1.1.4'
S S 0.1246 0.1234 'International Tables Vol C Tables 4.2.6.8 and 6.1.1.4'

loop_
_exptl_crystal_face_index_h
_exptl_crystal_face_index_k
_exptl_crystal_face_index_l
_exptl_crystal_face_perp_dist
-1.00 0.00 1.00 0.0650
1.00 0.00 -1.00 0.0870
1.00 2.00 2.00 0.0910
0.00 -1.00 0.00 0.0770
0.00 1.00 1.00 0.0760
0.00 0.00 -1.00 0.0920
-1.00 1.00 -2.00 0.0660
-1.00 -1.00 -2.00 0.1110
1.00 0.00 1.00 0.0810
2.00 1.00 0.00 0.0860
2.00 -2.00 -1.00 0.0820
0.00 -2.00 -1.00 0.0680

loop_
_geom_angle_atom_site_label_1
_geom_angle_atom_site_label_2
_geom_angle_atom_site_label_3
_geom_angle
O1' S' O2' 117.20(6)
O1' S' C1' 109.56(6)
O1' S' C13' 109.37(7)
O2' S' C1' 108.68(6)
O2' S' C13' 108.74(6)
C13' S' C1' 102.22(7)
C16' N1' C3' 118.84(12)
C16' N1' C22' 122.85(12)
C22' N1' C3' 118.17(12)
C11' N2' C28' 118.89(11)
C11' N2' C34' 122.02(11)
C34' N2' C28' 118.82(11)
C2' C1' S' 116.00(10)
C2' C1' C6' 123.47(13)
C6' C1' S' 120.24(11)
C3' C2' C1' 119.28(13)
C2' C3' N1' 120.63(13)
C2' C3' C4' 118.48(13)
C4' C3' N1' 120.88(13)
C5' C4' C3' 121.10(13)
C4' C5' C6' 121.98(13)
C1' C6' C7' 122.61(12)
C5' C6' C1' 115.61(12)
C5' C6' C7' 121.69(12)
C6' C7' C8' 111.76(11)
C6' C7' C14' 110.66(12)
C6' C7' C15' 107.72(11)
C8' C7' C14' 110.37(12)
C8' C7' C15' 108.43(11)
C14' C7' C15' 107.75(11)
C9' C8' C7' 122.50(12)
C9' C8' C13' 114.52(12)
C13' C8' C7' 122.84(12)
C10' C9' C8' 122.79(13)
C9' C10' C11' 121.24(13)
C10' C11' N2' 121.73(13)
C12' C11' N2' 120.84(12)
C12' C11' C10' 117.41(13)
C13' C12' C11' 119.75(13)
C8' C13' S' 119.98(10)
C12' C13' S' 116.03(10)
C12' C13' C8' 123.94(13)
C17' C16' N1' 120.98(14)
C17' C16' C21' 118.65(14)
C21' C16' N1' 120.34(13)
C18' C17' C16' 120.27(15)
C19' C18' C17' 120.95(15)
C18' C19' C20' 118.88(16)
C21' C20' C19' 120.99(16)
C20' C21' C16' 120.24(14)
C23' C22' N1' 119.51(14)
C23' C22' C27' 118.79(15)
C27' C22' N1' 121.69(15)
C24' C23' C22' 120.46(16)
C25' C24' C23' 120.52(18)
C24' C25' C26' 119.28(16)
C25' C26' C27' 120.88(17)
C26' C27' C22' 120.04(18)
C29' C28' N2' 119.44(13)
C29' C28' C33' 119.96(13)
C33' C28' N2' 120.59(13)
C30' C29' C28' 119.98(13)
C31' C30' C29' 120.36(14)
C32' C31' C30' 119.61(14)
C31' C32' C33' 120.68(14)
C28' C33' C32' 119.40(14)
C35' C34' N2' 119.52(13)
C35' C34' C39' 118.85(13)
C39' C34' N2' 121.63(13)
C36' C35' C34' 120.15(14)
C37' C36' C35' 120.94(15)
C36' C37' C38' 119.18(14)
C39' C38' C37' 120.63(14)
C38' C39' C34' 120.24(14)
O1 S O2 117.09(6)
O1 S C1 109.43(6)
O1 S C13 108.75(6)
O2 S C1 108.06(6)
O2 S C13 109.79(6)
C13 S C1 102.77(6)
C3 N1 C22 118.22(11)
C16 N1 C3 119.25(12)
C16 N1 C22 121.88(11)
C11 N2 C28 120.15(11)
C11 N2 C34 119.06(11)
C28 N2 C34 120.24(11)
C2 C1 S 114.91(10)
C2 C1 C6 123.67(13)
C6 C1 S 121.06(10)
C3 C2 C1 119.60(13)
C2 C3 N1 120.69(13)
C2 C3 C4 118.23(13)
C4 C3 N1 121.08(13)
C5 C4 C3 121.11(13)
C4 C5 C6 122.14(13)
C1 C6 C5 115.23(12)
C1 C6 C7 123.09(12)
C5 C6 C7 121.55(12)
C6 C7 C8 112.47(11)
C6 C7 C14 110.72(11)
C6 C7 C15 107.10(11)
C8 C7 C14 110.16(11)
C8 C7 C15 107.70(11)
C14 C7 C15 108.52(11)
C9 C8 C7 121.94(12)
C13 C8 C7 123.09(12)
C13 C8 C9 114.73(12)
C10 C9 C8 122.58(13)
C9 C10 C11 121.13(13)
C10 C11 N2 120.84(12)
C12 C11 N2 121.36(13)
C12 C11 C10 117.80(13)
C11 C12 C13 119.63(13)
C8 C13 S 121.00(10)
C12 C13 S 115.13(10)
C12 C13 C8 123.77(12)
C17 C16 N1 120.52(14)
C21 C16 N1 120.41(13)
C21 C16 C17 119.07(13)
C18 C17 C16 119.91(15)
C19 C18 C17 120.92(15)
C18 C19 C20 119.27(15)
C19 C20 C21 120.52(16)
C20 C21 C16 120.30(15)
C23 C22 N1 119.30(13)
C23 C22 C27 119.30(13)
C27 C22 N1 121.39(13)
C24 C23 C22 120.52(14)
C23 C24 C25 120.20(15)
C26 C25 C24 119.46(14)
C25 C26 C27 120.93(14)
C26 C27 C22 119.57(14)
C29 C28 N2 119.83(13)
C29 C28 C33 119.03(13)
C33 C28 N2 121.14(13)
C30 C29 C28 120.61(14)
C31 C30 C29 120.26(14)
C30 C31 C32 119.44(14)
C31 C32 C33 120.86(15)
C32 C33 C28 119.74(14)
C35 C34 N2 119.57(13)
C35 C34 C39 119.44(13)
C39 C34 N2 120.99(13)
C34 C35 C36 119.81(15)
C37 C36 C35 120.68(15)
C36 C37 C38 119.54(15)
C37 C38 C39 120.38(16)
C38 C39 C34 120.12(15)

loop_
_geom_bond_atom_site_label_1
_geom_bond_atom_site_label_2
_geom_bond_distance
S' O1' 1.4391(10)
S' O2' 1.4401(11)
S' C1' 1.7580(14)
S' C13' 1.7535(14)
N1' C3' 1.4248(18)
N1' C16' 1.4177(19)
N1' C22' 1.4186(19)
N2' C11' 1.4053(18)
N2' C28' 1.4333(17)
N2' C34' 1.4206(17)
C1' C2' 1.3893(19)
C1' C6' 1.3971(19)
C2' C3' 1.387(2)
C3' C4' 1.393(2)
C4' C5' 1.381(2)
C5' C6' 1.3935(19)
C6' C7' 1.5358(19)
C7' C8' 1.5360(19)
C7' C14' 1.5374(19)
C7' C15' 1.550(2)
C8' C9' 1.3962(19)
C8' C13' 1.4014(18)
C9' C10' 1.3841(19)
C10' C11' 1.3987(19)
C11' C12' 1.395(2)
C12' C13' 1.3909(19)
C16' C17' 1.396(2)
C16' C21' 1.397(2)
C17' C18' 1.382(2)
C18' C19' 1.381(2)
C19' C20' 1.385(2)
C20' C21' 1.379(2)
C22' C23' 1.391(2)
C22' C27' 1.395(2)
C23' C24' 1.389(2)
C24' C25' 1.378(3)
C25' C26' 1.382(3)
C26' C27' 1.387(2)
C28' C29' 1.385(2)
C28' C33' 1.388(2)
C29' C30' 1.3850(19)
C30' C31' 1.381(2)
C31' C32' 1.379(2)
C32' C33' 1.390(2)
C34' C35' 1.391(2)
C34' C39' 1.3952(19)
C35' C36' 1.386(2)
C36' C37' 1.376(2)
C37' C38' 1.384(2)
C38' C39' 1.384(2)
S O1 1.4395(10)
S O2 1.4413(11)
S C1 1.7547(14)
S C13 1.7503(13)
N1 C3 1.4186(17)
N1 C16 1.4177(18)
N1 C22 1.4219(18)
N2 C11 1.4154(17)
N2 C28 1.4166(18)
N2 C34 1.4302(17)
C1 C2 1.3877(18)
C1 C6 1.3953(19)
C2 C3 1.3877(19)
C3 C4 1.391(2)
C4 C5 1.3841(19)
C5 C6 1.3985(19)
C6 C7 1.5354(18)
C7 C8 1.5357(19)
C7 C14 1.5406(19)
C7 C15 1.550(2)
C8 C9 1.3987(18)
C8 C13 1.3980(18)
C9 C10 1.3808(19)
C10 C11 1.395(2)
C11 C12 1.3900(18)
C12 C13 1.3905(19)
C16 C17 1.395(2)
C16 C21 1.393(2)
C17 C18 1.387(2)
C18 C19 1.382(2)
C19 C20 1.383(2)
C20 C21 1.388(2)
C22 C23 1.393(2)
C22 C27 1.3938(19)
C23 C24 1.383(2)
C24 C25 1.387(2)
C25 C26 1.381(2)
C26 C27 1.390(2)
C28 C29 1.390(2)
C28 C33 1.394(2)
C29 C30 1.388(2)
C30 C31 1.380(2)
C31 C32 1.382(2)
C32 C33 1.391(2)
C34 C35 1.388(2)
C34 C39 1.390(2)
C35 C36 1.391(2)
C36 C37 1.377(2)
C37 C38 1.383(2)
C38 C39 1.387(2)
